data_7219515
loop_
_publ_author_name
'Long, Sihui'
'Zhou, Panpan'
'Parkin, Sean'
'Li, Tonglei'

_publ_section_title
;
 Polymorphism and solid-to-solid phase transitions of a simple organic
 molecule, 3-chloroisonicotinic acid
;
_journal_issue 11
_journal_name_full CrystEngComm
_journal_page_first 2389
_journal_paper_doi 10.1039/C4CE02563F
_journal_volume 17
_journal_year 2015
_chemical_formula_moiety 'C6 H4 Cl N O2'
_chemical_formula_sum 'C6 H4 Cl N O2'
_chemical_formula_weight 157.55
_chemical_name_systematic
; 
3-Chloroisonicotinic acid 
;
_space_group_IT_number 2
_symmetry_cell_setting triclinic
_symmetry_space_group_name_Hall '-P 1'
_symmetry_space_group_name_H-M 'P -1'
_atom_sites_solution_hydrogens geom
_atom_sites_solution_primary direct
_atom_sites_solution_secondary difmap
_audit_creation_method SHELXL-97
_audit_update_record
;
2015-01-03 deposited with the CCDC.
2015-02-06 downloaded from the CCDC.
;
_cell_angle_alpha 63.2313(14)
_cell_angle_beta 69.7053(14)
_cell_angle_gamma 64.9840(15)
_cell_formula_units_Z 2
_cell_length_a 7.1603(2)
_cell_length_b 7.2376(2)
_cell_length_c 7.4950(3)
_cell_measurement_reflns_used 1391
_cell_measurement_temperature 90(2)
_cell_measurement_theta_max 27.48
_cell_measurement_theta_min 1.00
_cell_volume 308.331(18)
_computing_cell_refinement 'SCALEPACK (Otwinowski & Minor, 1997)'
_computing_data_collection 'COLLECT (Nonius, 2002)'
_computing_data_reduction 'DENZO-SMN (Otwinowski & Minor, 1997)'
_computing_molecular_graphics 'XP in SHELXTL/PC (Sheldrick, 1995)'
_computing_publication_material
;
SHELXL97 and local procedures
;
_computing_structure_refinement 'SHELXL-97 (Sheldrick, 1997)'
_computing_structure_solution 'SHELXS-97 (Sheldrick, 1997)'
_diffrn_ambient_temperature 90(2)
_diffrn_detector_area_resol_mean 18
_diffrn_measured_fraction_theta_full 0.998
_diffrn_measured_fraction_theta_max 0.998
_diffrn_measurement_device_type 'Nonius KappaCCD diffractometer'
_diffrn_measurement_method '\w scans at fixed \c = 55\%'
_diffrn_radiation_monochromator graphite
_diffrn_radiation_source 'fine-focus sealed tube'
_diffrn_radiation_type MoK\a
_diffrn_radiation_wavelength 0.71073
_diffrn_reflns_av_R_equivalents 0.0383
_diffrn_reflns_av_sigmaI/netI 0.0435
_diffrn_reflns_limit_h_max 9
_diffrn_reflns_limit_h_min -9
_diffrn_reflns_limit_k_max 9
_diffrn_reflns_limit_k_min -9
_diffrn_reflns_limit_l_max 9
_diffrn_reflns_limit_l_min -9
_diffrn_reflns_number 2782
_diffrn_reflns_theta_full 27.43
_diffrn_reflns_theta_max 27.43
_diffrn_reflns_theta_min 3.10
_exptl_absorpt_coefficient_mu 0.541
_exptl_absorpt_correction_T_max 0.9580
_exptl_absorpt_correction_T_min 0.7372
_exptl_absorpt_correction_type multi-scan
_exptl_absorpt_process_details 'Scalepack (Otwinowski & Minor, 1997)'
_exptl_crystal_colour colorless
_exptl_crystal_density_diffrn 1.697
_exptl_crystal_density_meas ?
_exptl_crystal_density_method 'not measured'
_exptl_crystal_description needle
_exptl_crystal_F_000 160
_exptl_crystal_size_max 0.60
_exptl_crystal_size_mid 0.15
_exptl_crystal_size_min 0.08
_refine_diff_density_max 0.408
_refine_diff_density_min -0.355
_refine_diff_density_rms 0.061
_refine_ls_extinction_method none
_refine_ls_goodness_of_fit_ref 1.018
_refine_ls_hydrogen_treatment constr
_refine_ls_matrix_type full
_refine_ls_number_parameters 92
_refine_ls_number_reflns 1406
_refine_ls_number_restraints 0
_refine_ls_restrained_S_all 1.018
_refine_ls_R_factor_all 0.0359
_refine_ls_R_factor_gt 0.0313
_refine_ls_shift/su_max 0.000
_refine_ls_shift/su_mean 0.000
_refine_ls_structure_factor_coef Fsqd
_refine_ls_weighting_details 'calc w=1/[\s^2^(Fo^2^)+(0.0371P)^2^+0.1858P] where P=(Fo^2^+2Fc^2^)/3'
_refine_ls_weighting_scheme calc
_refine_ls_wR_factor_gt 0.0815
_refine_ls_wR_factor_ref 0.0848
_reflns_number_gt 1263
_reflns_number_total 1406
_reflns_threshold_expression >2\s(I)
_cod_data_source_file c4ce02563f2.cif
_cod_data_source_block added_by_encifer
_cod_depositor_comments
;
The following automatic conversions were performed:

'_symmetry_cell_setting' value 'Triclinic' changed to 'triclinic'
according to
/usr/data/users/saulius/crontab/automatic-downloads/rss-feeds/RSC/lib/dictionaries/cif_core.dic
dictionary named 'cif_core.dic' version 2.4.2 from 2011-04-26.

'_exptl_crystal_density_meas' value 'not measured' was changed to '?'
- the value is perceived as not measured.

Automatic conversion script
Id: cif_fix_values 3008 2015-01-20 13:52:24Z robertas 

 Adding full bibliography for 7219515--7219517.cif.
;
_cod_original_cell_volume 308.331(17)
_cod_database_code 7219515

loop_
_symmetry_equiv_pos_as_xyz
'x, y, z'
'-x, -y, -z'

loop_
_atom_site_label
_atom_site_type_symbol
_atom_site_fract_x
_atom_site_fract_y
_atom_site_fract_z
_atom_site_U_iso_or_equiv
_atom_site_adp_type
_atom_site_occupancy
_atom_site_symmetry_multiplicity
_atom_site_calc_flag
_atom_site_refinement_flags
Cl1 Cl 0.32204(6) 0.08476(6) 0.76652(5) 0.02102(15) Uani 1 1 d .
O1 O 0.22648(17) 0.31940(17) 1.04009(16) 0.0170(2) Uani 1 1 d .
O2 O 0.26293(18) 0.65172(18) 0.90414(16) 0.0181(3) Uani 1 1 d .
H2 H 0.2591 0.6293 1.0253 0.027 Uiso 1 1 calc R
N1 N 0.23714(19) 0.6112(2) 0.27746(18) 0.0142(3) Uani 1 1 d .
C2 C 0.2696(2) 0.4087(2) 0.4130(2) 0.0144(3) Uani 1 1 d .
H2A H 0.2915 0.2948 0.3700 0.017 Uiso 1 1 calc R
C7 C 0.2431(2) 0.4836(2) 0.8960(2) 0.0130(3) Uani 1 1 d .
C6 C 0.2063(2) 0.7733(2) 0.3370(2) 0.0149(3) Uani 1 1 d .
H6 H 0.1826 0.9183 0.2410 0.018 Uiso 1 1 calc R
C3 C 0.2727(2) 0.3563(2) 0.6155(2) 0.0132(3) Uani 1 1 d .
C5 C 0.2083(2) 0.7335(2) 0.5355(2) 0.0142(3) Uani 1 1 d .
H5 H 0.1870 0.8509 0.5733 0.017 Uiso 1 1 calc R
C4 C 0.2413(2) 0.5222(2) 0.6804(2) 0.0122(3) Uani 1 1 d .

loop_
_atom_site_aniso_label
_atom_site_aniso_U_11
_atom_site_aniso_U_22
_atom_site_aniso_U_33
_atom_site_aniso_U_23
_atom_site_aniso_U_13
_atom_site_aniso_U_12
Cl1 0.0355(3) 0.0125(2) 0.0144(2) -0.00304(15) -0.00486(16) -0.00887(16)
O1 0.0247(6) 0.0149(5) 0.0113(5) -0.0032(4) -0.0043(4) -0.0072(5)
O2 0.0317(6) 0.0194(6) 0.0088(5) -0.0045(4) -0.0038(4) -0.0140(5)
N1 0.0156(6) 0.0166(6) 0.0119(6) -0.0054(5) -0.0032(5) -0.0057(5)
C2 0.0144(7) 0.0181(7) 0.0138(7) -0.0078(6) -0.0014(5) -0.0066(6)
C7 0.0121(6) 0.0156(7) 0.0112(7) -0.0058(6) -0.0019(5) -0.0038(5)
C6 0.0176(7) 0.0149(7) 0.0119(7) -0.0038(6) -0.0043(5) -0.0050(6)
C3 0.0145(7) 0.0119(7) 0.0120(7) -0.0025(5) -0.0027(5) -0.0051(5)
C5 0.0159(7) 0.0163(7) 0.0124(7) -0.0065(6) -0.0027(5) -0.0055(6)
C4 0.0115(6) 0.0156(7) 0.0104(6) -0.0046(5) -0.0019(5) -0.0052(5)

loop_
_atom_type_symbol
_atom_type_description
_atom_type_scat_dispersion_real
_atom_type_scat_dispersion_imag
_atom_type_scat_source
C C 0.0033 0.0016 'International Tables Vol C Tables 4.2.6.8 and 6.1.1.4'
H H 0.0000 0.0000 'International Tables Vol C Tables 4.2.6.8 and 6.1.1.4'
Cl Cl 0.1484 0.1585 'International Tables Vol C Tables 4.2.6.8 and 6.1.1.4'
N N 0.0061 0.0033 'International Tables Vol C Tables 4.2.6.8 and 6.1.1.4'
O O 0.0106 0.0060 'International Tables Vol C Tables 4.2.6.8 and 6.1.1.4'

loop_
_geom_angle_atom_site_label_1
_geom_angle_atom_site_label_2
_geom_angle_atom_site_label_3
_geom_angle
C7 O2 H2 109.5
C2 N1 C6 118.93(12)
N1 C2 C3 122.85(13)
N1 C2 H2A 118.6
C3 C2 H2A 118.6
O1 C7 O2 125.37(13)
O1 C7 C4 123.77(13)
O2 C7 C4 110.85(12)
N1 C6 C5 121.48(14)
N1 C6 H6 119.3
C5 C6 H6 119.3
C2 C3 C4 119.13(13)
C2 C3 Cl1 116.08(11)
C4 C3 Cl1 124.77(11)
C6 C5 C4 120.54(14)
C6 C5 H5 119.7
C4 C5 H5 119.7
C5 C4 C3 117.08(13)
C5 C4 C7 119.35(13)
C3 C4 C7 123.57(13)

loop_
_geom_bond_atom_site_label_1
_geom_bond_atom_site_label_2
_geom_bond_distance
Cl1 C3 1.7189(15)
O1 C7 1.2112(18)
O2 C7 1.3125(18)
O2 H2 0.8400
N1 C2 1.3298(19)
N1 C6 1.3449(19)
C2 C3 1.395(2)
C2 H2A 0.9500
C7 C4 1.5149(19)
C6 C5 1.386(2)
C6 H6 0.9500
C3 C4 1.397(2)
C5 C4 1.397(2)
C5 H5 0.9500

loop_
_geom_hbond_atom_site_label_D
_geom_hbond_atom_site_label_H
_geom_hbond_atom_site_label_A
_geom_hbond_distance_DH
_geom_hbond_distance_HA
_geom_hbond_distance_DA
_geom_hbond_angle_DHA
_geom_hbond_site_symmetry_A
O2 H2 N1 0.84 1.79 2.6264(15) 174.1 1_556

loop_
_geom_torsion_atom_site_label_1
_geom_torsion_atom_site_label_2
_geom_torsion_atom_site_label_3
_geom_torsion_atom_site_label_4
_geom_torsion
C6 N1 C2 C3 0.1(2)
C2 N1 C6 C5 0.2(2)
N1 C2 C3 C4 -0.2(2)
N1 C2 C3 Cl1 -178.79(11)
N1 C6 C5 C4 -0.4(2)
C6 C5 C4 C3 0.3(2)
C6 C5 C4 C7 179.87(13)
C2 C3 C4 C5 0.0(2)
Cl1 C3 C4 C5 178.43(11)
C2 C3 C4 C7 -179.54(13)
Cl1 C3 C4 C7 -1.1(2)
O1 C7 C4 C5 163.96(14)
O2 C7 C4 C5 -15.43(18)
O1 C7 C4 C3 -16.5(2)
O2 C7 C4 C3 164.08(13)
